data_7064186
loop_
_publ_author_name
'Savinykh, P. E.'
'Golubeva, Yu. A.'
'Smirnova, K. S.'
'Klyushova, L. S.'
'Sadykov, E. H.'
'Artem&#x2019;ev, A. V.'
'Lider, E. V.'

_publ_section_title
;
 Copper(ii) complexes with a hybrid phosphinyl-phenanthroline ligand:
 synthesis, crystal structures and effect of phosphinyl functionalization
 on the cytotoxicity
;
_journal_name_full 'New Journal of Chemistry'
_journal_paper_doi 10.1039/D5NJ03235K
_journal_year 2026
_chemical_formula_moiety 'C34 H27 Cu N4 O2 P, 2(N O3)'
_chemical_formula_sum 'C34 H27 Cu N6 O8 P'
_chemical_formula_weight 742.12
_space_group_crystal_system monoclinic
_space_group_IT_number 14
_space_group_name_Hall '-P 2yn'
_space_group_name_H-M_alt 'P 1 21/n 1'
_atom_sites_solution_hydrogens mixed
_atom_sites_solution_primary dual
_audit_creation_date 2025-07-30
_audit_creation_method
;
Olex2 1.5
(compiled 2022.04.07 svn.rca3783a0 for OlexSys, GUI svn.r6498)
;
_audit_update_record
;
2025-07-30 deposited with the CCDC.	2025-11-20 downloaded from the CCDC.
;
_cell_angle_alpha 90
_cell_angle_beta 108.009(5)
_cell_angle_gamma 90
_cell_formula_units_Z 4
_cell_length_a 10.4842(7)
_cell_length_b 29.141(2)
_cell_length_c 11.2189(9)
_cell_measurement_reflns_used 4222
_cell_measurement_temperature 150.0
_cell_measurement_theta_max 69.23
_cell_measurement_theta_min 3.03
_cell_volume 3259.7(4)
_computing_molecular_graphics 'Olex2 1.5 (Dolomanov et al., 2009)'
_computing_publication_material 'Olex2 1.5 (Dolomanov et al., 2009)'
_computing_structure_refinement 'SHELXL 2014/7 (Sheldrick, 2015)'
_computing_structure_solution 'SHELXT 2014/5 (Sheldrick, 2014)'
_diffrn_ambient_temperature 150.0
_diffrn_measured_fraction_theta_full 0.995
_diffrn_measured_fraction_theta_max 0.991
_diffrn_measurement_device_type 'Bruker APEX-II CCD'
_diffrn_measurement_method '\f and \w scans'
_diffrn_radiation_type CuK\a
_diffrn_radiation_wavelength 1.54178
_diffrn_reflns_av_R_equivalents 0.1030
_diffrn_reflns_av_unetI/netI 0.0860
_diffrn_reflns_Laue_measured_fraction_full 0.995
_diffrn_reflns_Laue_measured_fraction_max 0.991
_diffrn_reflns_limit_h_max 12
_diffrn_reflns_limit_h_min -11
_diffrn_reflns_limit_k_max 35
_diffrn_reflns_limit_k_min -35
_diffrn_reflns_limit_l_max 13
_diffrn_reflns_limit_l_min -13
_diffrn_reflns_number 23497
_diffrn_reflns_point_group_measured_fraction_full 0.995
_diffrn_reflns_point_group_measured_fraction_max 0.991
_diffrn_reflns_theta_full 67.679
_diffrn_reflns_theta_max 70.333
_diffrn_reflns_theta_min 3.033
_diffrn_source_current 1.1
_diffrn_source_power 0.05500000000000001
_diffrn_source_voltage 50.0
_diffrn_standards_number 0
_exptl_absorpt_coefficient_mu 1.950
_exptl_absorpt_correction_T_max 0.7533
_exptl_absorpt_correction_T_min 0.5825
_exptl_absorpt_correction_type multi-scan
_exptl_absorpt_process_details
;
SADABS-2016/2 (Bruker,2016/2) was used for absorption correction.
wR2(int) was 0.1255 before and 0.0927 after correction.
The Ratio of minimum to maximum transmission is 0.7733.
The \l/2 correction factor is Not present.
;
_exptl_crystal_colour green
_exptl_crystal_colour_primary green
_exptl_crystal_density_diffrn 1.512
_exptl_crystal_description prism
_exptl_crystal_F_000 1524
_exptl_crystal_size_max 0.14
_exptl_crystal_size_mid 0.09
_exptl_crystal_size_min 0.05
_refine_diff_density_max 0.362
_refine_diff_density_min -0.465
_refine_diff_density_rms 0.073
_refine_ls_extinction_method none
_refine_ls_goodness_of_fit_ref 1.028
_refine_ls_hydrogen_treatment constr
_refine_ls_matrix_type full
_refine_ls_number_parameters 452
_refine_ls_number_reflns 6169
_refine_ls_number_restraints 0
_refine_ls_restrained_S_all 1.028
_refine_ls_R_factor_all 0.0736
_refine_ls_R_factor_gt 0.0531
_refine_ls_shift/su_max 0.001
_refine_ls_shift/su_mean 0.000
_refine_ls_structure_factor_coef Fsqd
_refine_ls_weighting_details 'w=1/[\s^2^(Fo^2^)+(0.0647P)^2^] where P=(Fo^2^+2Fc^2^)/3'
_refine_ls_weighting_scheme calc
_refine_ls_wR_factor_gt 0.1312
_refine_ls_wR_factor_ref 0.1432
_reflns_Friedel_coverage 0.000
_reflns_number_gt 4584
_reflns_number_total 6169
_reflns_threshold_expression 'I > 2\s(I)'
_cod_data_source_file d5nj03235k2.cif
_cod_data_source_block npo-11
_cod_original_cell_volume 3259.6(4)
_cod_database_code 7064186
_shelx_shelxl_version_number 2014/7
_shelx_space_group_comment
;
The symmetry employed for this shelxl refinement is uniquely defined
by the following loop, which should always be used as a source of
symmetry information in preference to the above space-group names.
They are only intended as comments.
;
_shelx_estimated_absorpt_t_max 0.909
_shelx_estimated_absorpt_t_min 0.772
_olex2_refinement_description
;
1. Fixed Uiso
 At 1.2 times of:
  All C(H) groups
 At 1.5 times of:
  All O(H,H) groups
2.a Rotating group:
 O2(H2A,H2B)
2.b Aromatic/amide H refined with riding coordinates:
 C2(H2), C20(H20), C3(H3), C25(H25), C34(H34), C5(H5), C23(H23), C24(H24),
 C6(H6), C26(H26), C10(H10), C28(H28), C14(H14), C8(H8), C21(H21), C22(H22),
 C33(H33), C18(H18), C9(H9), C27(H27), C31(H31), C15(H15), C17(H17), C16(H16),
 C32(H32)
;
_olex2_submission_special_instructions 'No special instructions were received'

loop_
_space_group_symop_operation_xyz
'x, y, z'
'-x+1/2, y+1/2, -z+1/2'
'-x, -y, -z'
'x-1/2, -y-1/2, z-1/2'

loop_
_atom_site_label
_atom_site_type_symbol
_atom_site_fract_x
_atom_site_fract_y
_atom_site_fract_z
_atom_site_U_iso_or_equiv
_atom_site_adp_type
_atom_site_occupancy
_atom_site_site_symmetry_order
_atom_site_calc_flag
_atom_site_refinement_flags_posn
_atom_site_refinement_flags_adp
_atom_site_refinement_flags_occupancy
_atom_site_disorder_assembly
_atom_site_disorder_group
Cu1 Cu 0.90297(4) 0.64522(2) 0.47939(4) 0.02927(15) Uani 1 1 d . . . . .
P1 P 0.59046(7) 0.61641(3) 0.40288(8) 0.02855(19) Uani 1 1 d . . . . .
O1 O 0.7176(2) 0.59282(7) 0.4080(2) 0.0346(5) Uani 1 1 d . . . . .
O2 O 0.9036(2) 0.65783(8) 0.3054(2) 0.0353(5) Uani 1 1 d . . . . .
H2A H 0.8857 0.6326 0.2613 0.053 Uiso 1 1 d R U . . .
H2B H 0.9846 0.6651 0.3058 0.053 Uiso 1 1 d R U . . .
N1 N 0.7434(2) 0.69064(8) 0.4457(2) 0.0271(5) Uani 1 1 d . . . . .
O8 O 0.7714(3) 0.60225(9) 0.1137(3) 0.0546(7) Uani 1 1 d . . . . .
N3 N 1.0365(2) 0.59393(9) 0.5085(3) 0.0333(6) Uani 1 1 d . . . . .
N4 N 0.9012(2) 0.62494(9) 0.6516(3) 0.0323(6) Uani 1 1 d . . . . .
N2 N 1.0068(2) 0.71330(9) 0.5349(3) 0.0361(6) Uani 1 1 d . . . . .
N6 N 0.8109(3) 0.56162(11) 0.1277(3) 0.0437(7) Uani 1 1 d . . . . .
O3 O 1.1334(3) 0.69510(10) 0.2897(4) 0.0676(9) Uani 1 1 d . . . . .
O4 O 1.2160(3) 0.75340(12) 0.2247(3) 0.0707(9) Uani 1 1 d . . . . .
C1 C 0.6146(3) 0.67823(10) 0.4002(3) 0.0280(6) Uani 1 1 d . . . . .
O7 O 0.9315(3) 0.55313(11) 0.1727(3) 0.0678(9) Uani 1 1 d . . . . .
O6 O 0.7318(3) 0.52982(11) 0.0943(3) 0.0706(9) Uani 1 1 d . . . . .
N5 N 1.1207(3) 0.73326(11) 0.2393(3) 0.0512(8) Uani 1 1 d . . . . .
C11 C 0.9158(3) 0.74781(11) 0.5031(3) 0.0319(7) Uani 1 1 d . . . . .
C12 C 0.7757(3) 0.73572(10) 0.4542(3) 0.0285(6) Uani 1 1 d . . . . .
C30 C 0.9632(3) 0.58414(11) 0.6866(3) 0.0341(7) Uani 1 1 d . . . . .
C4 C 0.6773(3) 0.77012(11) 0.4183(3) 0.0343(7) Uani 1 1 d . . . . .
C29 C 1.0427(3) 0.56745(11) 0.6082(3) 0.0343(7) Uani 1 1 d . . . . .
C2 C 0.5115(3) 0.71031(11) 0.3605(3) 0.0350(7) Uani 1 1 d . . . . .
H2 H 0.4209 0.7007 0.3264 0.042 Uiso 1 1 calc R U . . .
C20 C 0.3224(3) 0.61011(12) 0.2535(3) 0.0382(7) Uani 1 1 d . . . . .
H20 H 0.3002 0.6307 0.3097 0.046 Uiso 1 1 calc R U . . .
C19 C 0.4550(3) 0.59888(10) 0.2696(3) 0.0314(7) Uani 1 1 d . . . . .
C3 C 0.5437(3) 0.75623(11) 0.3715(4) 0.0389(8) Uani 1 1 d . . . . .
H3 H 0.4746 0.7786 0.3471 0.047 Uiso 1 1 calc R U . . .
C25 C 1.1069(3) 0.58190(13) 0.4326(4) 0.0430(8) Uani 1 1 d . . . . .
H25 H 1.1021 0.6005 0.3619 0.052 Uiso 1 1 calc R U . . .
C34 C 0.8334(3) 0.64399(13) 0.7212(3) 0.0411(8) Uani 1 1 d . . . . .
H34 H 0.7907 0.6728 0.6967 0.049 Uiso 1 1 calc R U . . .
C7 C 0.9514(4) 0.79450(12) 0.5151(3) 0.0391(8) Uani 1 1 d . . . . .
C5 C 0.7184(4) 0.81739(11) 0.4324(4) 0.0419(8) Uani 1 1 d . . . . .
H5 H 0.6528 0.8410 0.4084 0.050 Uiso 1 1 calc R U . . .
C13 C 0.5388(3) 0.60598(11) 0.5395(3) 0.0355(7) Uani 1 1 d . . . . .
C23 C 0.3855(4) 0.55064(12) 0.0856(4) 0.0458(9) Uani 1 1 d . . . . .
H23 H 0.4070 0.5308 0.0274 0.055 Uiso 1 1 calc R U . . .
C24 C 0.4873(3) 0.56939(11) 0.1844(3) 0.0366(7) Uani 1 1 d . . . . .
H24 H 0.5784 0.5622 0.1942 0.044 Uiso 1 1 calc R U . . .
C6 C 0.8491(4) 0.82848(11) 0.4794(4) 0.0438(8) Uani 1 1 d . . . . .
H6 H 0.8737 0.8600 0.4890 0.053 Uiso 1 1 calc R U . . .
C26 C 1.1867(4) 0.54300(13) 0.4540(4) 0.0500(9) Uani 1 1 d . . . . .
H26 H 1.2369 0.5354 0.3994 0.060 Uiso 1 1 calc R U . . .
C10 C 1.1351(3) 0.72447(13) 0.5786(4) 0.0453(9) Uani 1 1 d . . . . .
H10 H 1.1998 0.7006 0.6005 0.054 Uiso 1 1 calc R U . . .
C28 C 1.1204(3) 0.52805(12) 0.6340(4) 0.0444(8) Uani 1 1 d . . . . .
H28 H 1.1240 0.5098 0.7051 0.053 Uiso 1 1 calc R U . . .
C14 C 0.4879(4) 0.63949(14) 0.5998(4) 0.0482(9) Uani 1 1 d . . . . .
H14 H 0.4752 0.6699 0.5677 0.058 Uiso 1 1 calc R U . . .
C8 C 1.0895(4) 0.80488(13) 0.5635(4) 0.0487(9) Uani 1 1 d . . . . .
H8 H 1.1186 0.8359 0.5745 0.058 Uiso 1 1 calc R U . . .
C21 C 0.2217(4) 0.59083(15) 0.1536(4) 0.0499(9) Uani 1 1 d . . . . .
H21 H 0.1305 0.5985 0.1417 0.060 Uiso 1 1 calc R U . . .
C22 C 0.2537(4) 0.56078(13) 0.0720(4) 0.0494(9) Uani 1 1 d . . . . .
H22 H 0.1843 0.5471 0.0062 0.059 Uiso 1 1 calc R U . . .
C33 C 0.8236(4) 0.62300(17) 0.8283(4) 0.0559(10) Uani 1 1 d . . . . .
H33 H 0.7775 0.6377 0.8786 0.067 Uiso 1 1 calc R U . . .
C18 C 0.5595(4) 0.56164(13) 0.5889(4) 0.0494(9) Uani 1 1 d . . . . .
H18 H 0.5954 0.5386 0.5485 0.059 Uiso 1 1 calc R U . . .
C9 C 1.1799(3) 0.77033(14) 0.5941(4) 0.0511(10) Uani 1 1 d . . . . .
H9 H 1.2730 0.7769 0.6259 0.061 Uiso 1 1 calc R U . . .
C27 C 1.1925(4) 0.51572(13) 0.5545(4) 0.0505(10) Uani 1 1 d . . . . .
H27 H 1.2453 0.4886 0.5696 0.061 Uiso 1 1 calc R U . . .
O5 O 1.0086(3) 0.75074(16) 0.2045(6) 0.126(2) Uani 1 1 d . . . . .
C31 C 0.9521(4) 0.56088(15) 0.7903(4) 0.0510(9) Uani 1 1 d . . . . .
H31 H 0.9930 0.5317 0.8119 0.061 Uiso 1 1 calc R U . . .
C15 C 0.4556(5) 0.62840(18) 0.7073(4) 0.0645(12) Uani 1 1 d . . . . .
H15 H 0.4195 0.6513 0.7479 0.077 Uiso 1 1 calc R U . . .
C17 C 0.5278(5) 0.55126(16) 0.6967(5) 0.0658(12) Uani 1 1 d . . . . .
H17 H 0.5422 0.5211 0.7303 0.079 Uiso 1 1 calc R U . . .
C16 C 0.4754(5) 0.58454(19) 0.7557(5) 0.0710(13) Uani 1 1 d . . . . .
H16 H 0.4530 0.5773 0.8294 0.085 Uiso 1 1 calc R U . . .
C32 C 0.8814(5) 0.58052(19) 0.8614(4) 0.0683(13) Uani 1 1 d . . . . .
H32 H 0.8723 0.5650 0.9328 0.082 Uiso 1 1 calc R U . . .

loop_
_atom_site_aniso_label
_atom_site_aniso_U_11
_atom_site_aniso_U_22
_atom_site_aniso_U_33
_atom_site_aniso_U_23
_atom_site_aniso_U_13
_atom_site_aniso_U_12
Cu1 0.0248(2) 0.0300(2) 0.0370(3) 0.00216(18) 0.01548(18) 0.00238(16)
P1 0.0244(3) 0.0288(4) 0.0356(4) -0.0005(3) 0.0138(3) -0.0021(3)
O1 0.0273(10) 0.0315(11) 0.0471(14) 0.0007(10) 0.0144(9) -0.0003(8)
O2 0.0349(11) 0.0348(11) 0.0420(13) 0.0020(10) 0.0205(10) -0.0018(9)
N1 0.0275(12) 0.0253(12) 0.0327(14) -0.0005(10) 0.0154(10) -0.0011(9)
O8 0.0671(17) 0.0467(15) 0.0545(17) 0.0072(12) 0.0252(14) 0.0116(12)
N3 0.0275(12) 0.0342(14) 0.0418(16) 0.0033(12) 0.0158(11) 0.0024(10)
N4 0.0279(12) 0.0364(14) 0.0337(14) -0.0044(11) 0.0111(11) -0.0003(10)
N2 0.0266(12) 0.0392(15) 0.0456(17) -0.0038(12) 0.0157(12) -0.0052(11)
N6 0.0505(17) 0.0493(18) 0.0389(17) 0.0006(14) 0.0250(14) 0.0027(14)
O3 0.0687(19) 0.0531(17) 0.098(3) 0.0205(17) 0.0513(18) 0.0071(14)
O4 0.0419(14) 0.077(2) 0.095(3) 0.0247(18) 0.0234(15) -0.0187(14)
C1 0.0226(13) 0.0305(15) 0.0336(16) -0.0010(12) 0.0128(12) -0.0024(11)
O7 0.0492(16) 0.075(2) 0.084(2) 0.0280(17) 0.0269(16) 0.0090(14)
O6 0.0662(18) 0.0604(18) 0.083(2) -0.0332(17) 0.0198(17) -0.0131(15)
N5 0.0356(15) 0.0534(19) 0.068(2) 0.0099(16) 0.0202(15) -0.0066(13)
C11 0.0311(15) 0.0331(16) 0.0354(17) -0.0006(13) 0.0161(13) -0.0039(12)
C12 0.0278(13) 0.0314(15) 0.0302(16) -0.0011(12) 0.0144(12) -0.0023(11)
C30 0.0287(14) 0.0397(17) 0.0325(17) 0.0018(13) 0.0075(13) 0.0016(12)
C4 0.0382(16) 0.0311(15) 0.0369(18) -0.0010(13) 0.0166(14) 0.0016(12)
C29 0.0255(14) 0.0363(16) 0.0425(19) 0.0036(14) 0.0127(13) -0.0008(12)
C2 0.0257(14) 0.0382(17) 0.0409(19) 0.0028(14) 0.0102(13) 0.0019(12)
C20 0.0284(15) 0.0496(19) 0.0398(19) 0.0028(15) 0.0152(14) -0.0057(13)
C19 0.0316(14) 0.0309(15) 0.0357(17) -0.0007(13) 0.0165(13) -0.0072(12)
C3 0.0316(15) 0.0358(17) 0.052(2) 0.0043(15) 0.0170(15) 0.0096(13)
C25 0.0367(17) 0.049(2) 0.052(2) 0.0103(16) 0.0256(16) 0.0106(14)
C34 0.0322(16) 0.054(2) 0.0362(18) -0.0095(15) 0.0091(14) -0.0006(14)
C7 0.0449(18) 0.0378(18) 0.042(2) -0.0087(14) 0.0244(15) -0.0102(14)
C5 0.0474(19) 0.0279(16) 0.054(2) -0.0001(15) 0.0210(17) 0.0024(14)
C13 0.0282(14) 0.0421(18) 0.0383(18) 0.0003(14) 0.0134(13) -0.0033(12)
C23 0.059(2) 0.0361(18) 0.041(2) -0.0065(15) 0.0146(17) -0.0058(15)
C24 0.0390(16) 0.0335(16) 0.0410(19) 0.0005(14) 0.0176(14) -0.0010(13)
C6 0.055(2) 0.0278(16) 0.055(2) -0.0057(15) 0.0254(18) -0.0089(14)
C26 0.0467(19) 0.049(2) 0.065(3) 0.0067(19) 0.0333(19) 0.0144(16)
C10 0.0292(15) 0.051(2) 0.056(2) -0.0041(17) 0.0133(16) -0.0060(14)
C28 0.0403(17) 0.0406(19) 0.057(2) 0.0141(16) 0.0227(16) 0.0077(14)
C14 0.054(2) 0.051(2) 0.049(2) 0.0027(17) 0.0304(18) 0.0026(17)
C8 0.047(2) 0.047(2) 0.059(2) -0.0138(18) 0.0252(18) -0.0196(16)
C21 0.0349(17) 0.067(2) 0.047(2) 0.0043(19) 0.0120(16) -0.0132(16)
C22 0.055(2) 0.049(2) 0.040(2) -0.0010(17) 0.0079(17) -0.0177(17)
C33 0.055(2) 0.082(3) 0.036(2) -0.0075(19) 0.0212(18) 0.010(2)
C18 0.060(2) 0.045(2) 0.048(2) 0.0102(17) 0.0228(18) -0.0009(17)
C9 0.0319(16) 0.058(2) 0.065(3) -0.0152(19) 0.0174(17) -0.0182(16)
C27 0.0466(19) 0.0395(19) 0.073(3) 0.0092(18) 0.030(2) 0.0130(15)
O5 0.0409(17) 0.107(3) 0.222(6) 0.072(4) 0.028(3) 0.0077(18)
C31 0.052(2) 0.068(3) 0.035(2) 0.0149(18) 0.0173(17) 0.0137(18)
C15 0.073(3) 0.079(3) 0.055(3) -0.005(2) 0.039(2) 0.004(2)
C17 0.090(3) 0.059(3) 0.054(3) 0.016(2) 0.031(2) -0.007(2)
C16 0.091(3) 0.087(3) 0.048(3) 0.012(2) 0.040(2) -0.007(3)
C32 0.080(3) 0.091(3) 0.042(2) 0.021(2) 0.030(2) 0.027(3)

loop_
_atom_type_symbol
_atom_type_description
_atom_type_scat_dispersion_real
_atom_type_scat_dispersion_imag
_atom_type_scat_source
C C 0.0181 0.0091 'International Tables Vol C Tables 4.2.6.8 and 6.1.1.4'
H H 0.0000 0.0000 'International Tables Vol C Tables 4.2.6.8 and 6.1.1.4'
Cu Cu -1.9646 0.5888 'International Tables Vol C Tables 4.2.6.8 and 6.1.1.4'
N N 0.0311 0.0180 'International Tables Vol C Tables 4.2.6.8 and 6.1.1.4'
O O 0.0492 0.0322 'International Tables Vol C Tables 4.2.6.8 and 6.1.1.4'
P P 0.2955 0.4335 'International Tables Vol C Tables 4.2.6.8 and 6.1.1.4'

loop_
_geom_angle_atom_site_label_1
_geom_angle_atom_site_label_2
_geom_angle_atom_site_label_3
_geom_angle
_geom_angle_site_symmetry_1
_geom_angle_site_symmetry_3
_geom_angle_publ_flag
O2 Cu1 O1 92.18(9) . . ?
O2 Cu1 N1 87.17(9) . . ?
O2 Cu1 N3 94.81(10) . . ?
O2 Cu1 N4 173.68(10) . . ?
O2 Cu1 N2 87.74(10) . . ?
N1 Cu1 O1 79.70(8) . . ?
N1 Cu1 N2 77.43(9) . . ?
N3 Cu1 O1 91.89(9) . . ?
N3 Cu1 N1 171.44(10) . . ?
N3 Cu1 N4 80.72(11) . . ?
N3 Cu1 N2 110.94(10) . . ?
N4 Cu1 O1 83.56(9) . . ?
N4 Cu1 N1 96.61(10) . . ?
N4 Cu1 N2 98.00(11) . . ?
N2 Cu1 O1 157.11(8) . . ?
O1 P1 C1 109.33(12) . . ?
O1 P1 C19 111.79(14) . . ?
O1 P1 C13 113.04(14) . . ?
C19 P1 C1 110.31(14) . . ?
C19 P1 C13 107.03(14) . . ?
C13 P1 C1 105.11(15) . . ?
P1 O1 Cu1 110.01(11) . . ?
Cu1 O2 H2A 109.6 . . ?
Cu1 O2 H2B 109.7 . . ?
H2A O2 H2B 104.2 . . ?
C1 N1 Cu1 124.00(19) . . ?
C1 N1 C12 119.4(2) . . ?
C12 N1 Cu1 115.89(18) . . ?
C29 N3 Cu1 114.6(2) . . ?
C25 N3 Cu1 126.0(2) . . ?
C25 N3 C29 119.1(3) . . ?
C30 N4 Cu1 112.8(2) . . ?
C34 N4 Cu1 127.1(2) . . ?
C34 N4 C30 119.5(3) . . ?
C11 N2 Cu1 109.83(19) . . ?
C10 N2 Cu1 131.9(2) . . ?
C10 N2 C11 117.9(3) . . ?
O7 N6 O8 120.0(3) . . ?
O6 N6 O8 120.9(3) . . ?
O6 N6 O7 119.1(3) . . ?
N1 C1 P1 113.0(2) . . ?
N1 C1 C2 122.2(3) . . ?
C2 C1 P1 124.8(2) . . ?
O4 N5 O3 121.4(3) . . ?
O4 N5 O5 120.2(4) . . ?
O5 N5 O3 118.4(3) . . ?
N2 C11 C12 118.0(3) . . ?
N2 C11 C7 123.2(3) . . ?
C7 C11 C12 118.7(3) . . ?
N1 C12 C11 117.8(3) . . ?
N1 C12 C4 121.8(3) . . ?
C4 C12 C11 120.4(3) . . ?
N4 C30 C29 115.3(3) . . ?
N4 C30 C31 121.2(3) . . ?
C31 C30 C29 123.5(3) . . ?
C12 C4 C5 118.9(3) . . ?
C3 C4 C12 117.6(3) . . ?
C3 C4 C5 123.4(3) . . ?
N3 C29 C30 114.7(3) . . ?
N3 C29 C28 121.6(3) . . ?
C28 C29 C30 123.7(3) . . ?
C1 C2 H2 120.7 . . ?
C3 C2 C1 118.6(3) . . ?
C3 C2 H2 120.7 . . ?
C19 C20 H20 120.4 . . ?
C19 C20 C21 119.3(3) . . ?
C21 C20 H20 120.4 . . ?
C20 C19 P1 123.2(3) . . ?
C20 C19 C24 120.0(3) . . ?
C24 C19 P1 116.6(2) . . ?
C4 C3 H3 119.8 . . ?
C2 C3 C4 120.4(3) . . ?
C2 C3 H3 119.8 . . ?
N3 C25 H25 119.1 . . ?
N3 C25 C26 121.8(3) . . ?
C26 C25 H25 119.1 . . ?
N4 C34 H34 119.2 . . ?
N4 C34 C33 121.6(4) . . ?
C33 C34 H34 119.2 . . ?
C11 C7 C6 119.5(3) . . ?
C11 C7 C8 117.0(3) . . ?
C8 C7 C6 123.5(3) . . ?
C4 C5 H5 119.8 . . ?
C6 C5 C4 120.5(3) . . ?
C6 C5 H5 119.8 . . ?
C14 C13 P1 124.0(3) . . ?
C14 C13 C18 119.6(3) . . ?
C18 C13 P1 116.3(3) . . ?
C24 C23 H23 120.0 . . ?
C22 C23 H23 120.0 . . ?
C22 C23 C24 120.1(4) . . ?
C19 C24 H24 120.1 . . ?
C23 C24 C19 119.7(3) . . ?
C23 C24 H24 120.1 . . ?
C7 C6 H6 119.0 . . ?
C5 C6 C7 122.0(3) . . ?
C5 C6 H6 119.0 . . ?
C25 C26 H26 120.3 . . ?
C27 C26 C25 119.4(4) . . ?
C27 C26 H26 120.3 . . ?
N2 C10 H10 118.6 . . ?
N2 C10 C9 122.8(3) . . ?
C9 C10 H10 118.6 . . ?
C29 C28 H28 120.5 . . ?
C27 C28 C29 118.9(3) . . ?
C27 C28 H28 120.5 . . ?
C13 C14 H14 120.2 . . ?
C13 C14 C15 119.6(4) . . ?
C15 C14 H14 120.2 . . ?
C7 C8 H8 120.2 . . ?
C9 C8 C7 119.5(3) . . ?
C9 C8 H8 120.2 . . ?
C20 C21 H21 119.8 . . ?
C22 C21 C20 120.5(4) . . ?
C22 C21 H21 119.8 . . ?
C23 C22 C21 120.4(3) . . ?
C23 C22 H22 119.8 . . ?
C21 C22 H22 119.8 . . ?
C34 C33 H33 120.4 . . ?
C32 C33 C34 119.2(4) . . ?
C32 C33 H33 120.4 . . ?
C13 C18 H18 120.0 . . ?
C17 C18 C13 120.0(4) . . ?
C17 C18 H18 120.0 . . ?
C10 C9 H9 120.2 . . ?
C8 C9 C10 119.6(3) . . ?
C8 C9 H9 120.2 . . ?
C26 C27 C28 119.2(3) . . ?
C26 C27 H27 120.4 . . ?
C28 C27 H27 120.4 . . ?
C30 C31 H31 120.5 . . ?
C32 C31 C30 119.1(4) . . ?
C32 C31 H31 120.5 . . ?
C14 C15 H15 119.6 . . ?
C16 C15 C14 120.7(4) . . ?
C16 C15 H15 119.6 . . ?
C18 C17 H17 119.9 . . ?
C16 C17 C18 120.3(4) . . ?
C16 C17 H17 119.9 . . ?
C15 C16 C17 119.7(4) . . ?
C15 C16 H16 120.1 . . ?
C17 C16 H16 120.1 . . ?
C33 C32 H32 120.3 . . ?
C31 C32 C33 119.4(4) . . ?
C31 C32 H32 120.3 . . ?

loop_
_geom_bond_atom_site_label_1
_geom_bond_atom_site_label_2
_geom_bond_distance
_geom_bond_site_symmetry_2
_geom_bond_publ_flag
Cu1 O1 2.406(2) . ?
Cu1 O2 1.988(2) . ?
Cu1 N1 2.074(2) . ?
Cu1 N3 2.005(3) . ?
Cu1 N4 2.026(3) . ?
Cu1 N2 2.256(3) . ?
P1 O1 1.485(2) . ?
P1 C1 1.821(3) . ?
P1 C19 1.789(3) . ?
P1 C13 1.802(3) . ?
O2 H2A 0.8747 . ?
O2 H2B 0.8744 . ?
N1 C1 1.338(4) . ?
N1 C12 1.353(4) . ?
O8 N6 1.248(4) . ?
N3 C29 1.344(4) . ?
N3 C25 1.335(4) . ?
N4 C30 1.354(4) . ?
N4 C34 1.330(4) . ?
N2 C11 1.356(4) . ?
N2 C10 1.321(4) . ?
N6 O7 1.233(4) . ?
N6 O6 1.222(4) . ?
O3 N5 1.236(4) . ?
O4 N5 1.212(4) . ?
C1 C2 1.394(4) . ?
N5 O5 1.229(5) . ?
C11 C12 1.444(4) . ?
C11 C7 1.406(5) . ?
C12 C4 1.405(4) . ?
C30 C29 1.469(5) . ?
C30 C31 1.381(5) . ?
C4 C3 1.395(5) . ?
C4 C5 1.438(5) . ?
C29 C28 1.385(5) . ?
C2 H2 0.9500 . ?
C2 C3 1.376(5) . ?
C20 H20 0.9500 . ?
C20 C19 1.384(4) . ?
C20 C21 1.398(5) . ?
C19 C24 1.402(5) . ?
C3 H3 0.9500 . ?
C25 H25 0.9500 . ?
C25 C26 1.385(5) . ?
C34 H34 0.9500 . ?
C34 C33 1.380(6) . ?
C7 C6 1.423(5) . ?
C7 C8 1.413(5) . ?
C5 H5 0.9500 . ?
C5 C6 1.347(5) . ?
C13 C14 1.385(5) . ?
C13 C18 1.396(5) . ?
C23 H23 0.9500 . ?
C23 C24 1.392(5) . ?
C23 C22 1.374(6) . ?
C24 H24 0.9500 . ?
C6 H6 0.9500 . ?
C26 H26 0.9500 . ?
C26 C27 1.365(6) . ?
C10 H10 0.9500 . ?
C10 C9 1.409(5) . ?
C28 H28 0.9500 . ?
C28 C27 1.383(5) . ?
C14 H14 0.9500 . ?
C14 C15 1.388(6) . ?
C8 H8 0.9500 . ?
C8 C9 1.352(6) . ?
C21 H21 0.9500 . ?
C21 C22 1.381(6) . ?
C22 H22 0.9500 . ?
C33 H33 0.9500 . ?
C33 C32 1.378(7) . ?
C18 H18 0.9500 . ?
C18 C17 1.384(6) . ?
C9 H9 0.9500 . ?
C27 H27 0.9500 . ?
C31 H31 0.9500 . ?
C31 C32 1.371(6) . ?
C15 H15 0.9500 . ?
C15 C16 1.379(7) . ?
C17 H17 0.9500 . ?
C17 C16 1.380(7) . ?
C16 H16 0.9500 . ?
C32 H32 0.9500 . ?

loop_
_geom_torsion_atom_site_label_1
_geom_torsion_atom_site_label_2
_geom_torsion_atom_site_label_3
_geom_torsion_atom_site_label_4
_geom_torsion
_geom_torsion_site_symmetry_1
_geom_torsion_site_symmetry_2
_geom_torsion_site_symmetry_3
_geom_torsion_site_symmetry_4
_geom_torsion_publ_flag
Cu1 N1 C1 P1 12.8(3) . . . . ?
Cu1 N1 C1 C2 -169.7(2) . . . . ?
Cu1 N1 C12 C11 -9.0(4) . . . . ?
Cu1 N1 C12 C4 171.8(2) . . . . ?
Cu1 N3 C29 C30 -7.3(3) . . . . ?
Cu1 N3 C29 C28 173.7(3) . . . . ?
Cu1 N3 C25 C26 -173.2(3) . . . . ?
Cu1 N4 C30 C29 12.2(3) . . . . ?
Cu1 N4 C30 C31 -168.5(3) . . . . ?
Cu1 N4 C34 C33 169.7(3) . . . . ?
Cu1 N2 C11 C12 5.8(4) . . . . ?
Cu1 N2 C11 C7 -173.9(3) . . . . ?
Cu1 N2 C10 C9 172.4(3) . . . . ?
P1 C1 C2 C3 175.6(3) . . . . ?
P1 C19 C24 C23 173.5(3) . . . . ?
P1 C13 C14 C15 -177.6(3) . . . . ?
P1 C13 C18 C17 177.3(3) . . . . ?
O1 P1 C1 N1 -21.7(3) . . . . ?
O1 P1 C1 C2 160.8(3) . . . . ?
O1 P1 C19 C20 169.6(3) . . . . ?
O1 P1 C19 C24 -5.3(3) . . . . ?
O1 P1 C13 C14 137.8(3) . . . . ?
O1 P1 C13 C18 -38.6(3) . . . . ?
N1 C1 C2 C3 -1.6(5) . . . . ?
N1 C12 C4 C3 -0.9(5) . . . . ?
N1 C12 C4 C5 178.6(3) . . . . ?
N3 C29 C28 C27 -0.3(5) . . . . ?
N3 C25 C26 C27 1.0(6) . . . . ?
N4 C30 C29 N3 -3.5(4) . . . . ?
N4 C30 C29 C28 175.6(3) . . . . ?
N4 C30 C31 C32 -2.7(6) . . . . ?
N4 C34 C33 C32 -2.3(6) . . . . ?
N2 C11 C12 N1 1.6(4) . . . . ?
N2 C11 C12 C4 -179.2(3) . . . . ?
N2 C11 C7 C6 180.0(3) . . . . ?
N2 C11 C7 C8 -0.4(5) . . . . ?
N2 C10 C9 C8 0.0(7) . . . . ?
C1 P1 O1 Cu1 19.10(17) . . . . ?
C1 P1 C19 C20 -68.6(3) . . . . ?
C1 P1 C19 C24 116.6(3) . . . . ?
C1 P1 C13 C14 18.6(3) . . . . ?
C1 P1 C13 C18 -157.8(3) . . . . ?
C1 N1 C12 C11 -179.7(3) . . . . ?
C1 N1 C12 C4 1.1(5) . . . . ?
C1 C2 C3 C4 1.8(5) . . . . ?
C11 N2 C10 C9 0.5(6) . . . . ?
C11 C12 C4 C3 179.9(3) . . . . ?
C11 C12 C4 C5 -0.6(5) . . . . ?
C11 C7 C6 C5 -1.0(6) . . . . ?
C11 C7 C8 C9 0.9(6) . . . . ?
C12 N1 C1 P1 -177.3(2) . . . . ?
C12 N1 C1 C2 0.2(5) . . . . ?
C12 C11 C7 C6 0.3(5) . . . . ?
C12 C11 C7 C8 179.9(3) . . . . ?
C12 C4 C3 C2 -0.6(5) . . . . ?
C12 C4 C5 C6 -0.1(6) . . . . ?
C30 N4 C34 C33 -0.5(5) . . . . ?
C30 C29 C28 C27 -179.3(3) . . . . ?
C30 C31 C32 C33 -0.3(7) . . . . ?
C4 C5 C6 C7 0.9(6) . . . . ?
C29 N3 C25 C26 -0.3(5) . . . . ?
C29 C30 C31 C32 176.5(4) . . . . ?
C29 C28 C27 C26 0.9(6) . . . . ?
C20 C19 C24 C23 -1.5(5) . . . . ?
C20 C21 C22 C23 -2.2(6) . . . . ?
C19 P1 O1 Cu1 141.54(13) . . . . ?
C19 P1 C1 N1 -145.1(2) . . . . ?
C19 P1 C1 C2 37.5(3) . . . . ?
C19 P1 C13 C14 -98.7(3) . . . . ?
C19 P1 C13 C18 84.9(3) . . . . ?
C19 C20 C21 C22 0.2(6) . . . . ?
C3 C4 C5 C6 179.4(4) . . . . ?
C25 N3 C29 C30 179.1(3) . . . . ?
C25 N3 C29 C28 0.0(5) . . . . ?
C25 C26 C27 C28 -1.2(6) . . . . ?
C34 N4 C30 C29 -176.2(3) . . . . ?
C34 N4 C30 C31 3.1(5) . . . . ?
C34 C33 C32 C31 2.7(7) . . . . ?
C7 C11 C12 N1 -178.7(3) . . . . ?
C7 C11 C12 C4 0.5(5) . . . . ?
C7 C8 C9 C10 -0.7(6) . . . . ?
C5 C4 C3 C2 180.0(3) . . . . ?
C13 P1 O1 Cu1 -97.60(15) . . . . ?
C13 P1 C1 N1 99.9(2) . . . . ?
C13 P1 C1 C2 -77.5(3) . . . . ?
C13 P1 C19 C20 45.3(3) . . . . ?
C13 P1 C19 C24 -129.5(3) . . . . ?
C13 C14 C15 C16 0.9(7) . . . . ?
C13 C18 C17 C16 0.1(7) . . . . ?
C24 C23 C22 C21 2.3(6) . . . . ?
C6 C7 C8 C9 -179.5(4) . . . . ?
C10 N2 C11 C12 179.4(3) . . . . ?
C10 N2 C11 C7 -0.3(5) . . . . ?
C14 C13 C18 C17 0.8(6) . . . . ?
C14 C15 C16 C17 0.0(8) . . . . ?
C8 C7 C6 C5 179.4(4) . . . . ?
C21 C20 C19 P1 -173.0(3) . . . . ?
C21 C20 C19 C24 1.6(5) . . . . ?
C22 C23 C24 C19 -0.4(5) . . . . ?
C18 C13 C14 C15 -1.3(6) . . . . ?
C18 C17 C16 C15 -0.5(8) . . . . ?
C31 C30 C29 N3 177.3(3) . . . . ?
C31 C30 C29 C28 -3.6(5) . . . . ?
